data_4064687
loop_
_publ_author_name
'Bouffard, Jean'
'Keitz, Benjamin K.'
'Tonner, Ralf'
'Lavallo, Vincent'
'Guisado-Barrios, Gregorio'
'Frenking, Gernot'
'Grubbs, Robert H.'
'Bertrand, Guy'

_publ_section_title
;
 Synthesis of Highly Stable 1,3-Diaryl-1H-1,2,3-triazol-5-ylidenes and
 their Applications in Ruthenium-Catalyzed Olefin Metathesis.
;
_journal_issue 9
_journal_name_full Organometallics
_journal_page_first 2617
_journal_page_last 2627
_journal_paper_doi 10.1021/om200272m
_journal_volume 30
_journal_year 2011
_chemical_formula_moiety 'C40 H51 Cl Ir N3 O2'
_chemical_formula_sum 'C40 H51 Cl Ir N3 O2'
_chemical_formula_weight 833.49
_chemical_name_systematic
; 

 ? 

;
_space_group_IT_number 61
_symmetry_cell_setting orthorhombic
_symmetry_space_group_name_Hall '-P 2ac 2ab'
_symmetry_space_group_name_H-M 'P b c a'
_atom_sites_solution_hydrogens geom
_atom_sites_solution_primary direct
_atom_sites_solution_secondary difmap
_audit_creation_method SHELXL-97
_cell_angle_alpha 90.00
_cell_angle_beta 90.00
_cell_angle_gamma 90.00
_cell_formula_units_Z 8
_cell_length_a 17.8331(12)
_cell_length_b 19.8924(14)
_cell_length_c 21.1648(14)
_cell_measurement_reflns_used 9413
_cell_measurement_temperature 293(2)
_cell_measurement_theta_max 38.71
_cell_measurement_theta_min 2.46
_cell_volume 7508.1(9)
_computing_cell_refinement 'Bruker SAINT'
_computing_data_collection 'Bruker APEX2'
_computing_data_reduction 'Bruker SAINT'
_computing_molecular_graphics Ortep3
_computing_publication_material 'Bruker SHELXTL'
_computing_structure_refinement 'SHELXL-97 (Sheldrick, 1997)'
_computing_structure_solution 'Sir 97'
_diffrn_ambient_temperature 100(2)
_diffrn_measured_fraction_theta_full 0.953
_diffrn_measured_fraction_theta_max 0.953
_diffrn_measurement_device_type 'Bruker APEX-II CCD'
_diffrn_measurement_method '\f and \w scans'
_diffrn_radiation_monochromator graphite
_diffrn_radiation_source 'fine-focus sealed tube'
_diffrn_radiation_type MoK\a
_diffrn_radiation_wavelength 0.71073
_diffrn_reflns_av_R_equivalents 0.0363
_diffrn_reflns_av_sigmaI/netI 0.0300
_diffrn_reflns_limit_h_max 25
_diffrn_reflns_limit_h_min -31
_diffrn_reflns_limit_k_max 34
_diffrn_reflns_limit_k_min -33
_diffrn_reflns_limit_l_max 36
_diffrn_reflns_limit_l_min -36
_diffrn_reflns_number 104364
_diffrn_reflns_theta_full 38.74
_diffrn_reflns_theta_max 38.74
_diffrn_reflns_theta_min 1.81
_diffrn_standards_number 0
_exptl_absorpt_coefficient_mu 3.665
_exptl_absorpt_correction_T_max 0.7107
_exptl_absorpt_correction_T_min 0.3868
_exptl_absorpt_correction_type multi-scan
_exptl_absorpt_process_details Sadabs
_exptl_crystal_colour 'pale yellow'
_exptl_crystal_density_diffrn 1.475
_exptl_crystal_density_meas 0
_exptl_crystal_density_method 'not measured'
_exptl_crystal_description 'prism frag'
_exptl_crystal_F_000 3376
_exptl_crystal_size_max 0.32
_exptl_crystal_size_mid 0.16
_exptl_crystal_size_min 0.10
_refine_diff_density_max 4.141
_refine_diff_density_min -3.118
_refine_diff_density_rms 0.125
_refine_ls_extinction_method none
_refine_ls_goodness_of_fit_ref 1.008
_refine_ls_hydrogen_treatment constr
_refine_ls_matrix_type full
_refine_ls_number_parameters 436
_refine_ls_number_reflns 20447
_refine_ls_number_restraints 0
_refine_ls_restrained_S_all 1.008
_refine_ls_R_factor_all 0.0474
_refine_ls_R_factor_gt 0.0286
_refine_ls_shift/su_max 0.007
_refine_ls_shift/su_mean 0.000
_refine_ls_structure_factor_coef Fsqd
_refine_ls_weighting_details 'calc w=1/[\s^2^(Fo^2^)+(0.0202P)^2^+13.0967P] where P=(Fo^2^+2Fc^2^)/3'
_refine_ls_weighting_scheme calc
_refine_ls_wR_factor_gt 0.0615
_refine_ls_wR_factor_ref 0.0692
_reflns_number_gt 15510
_reflns_number_total 20447
_reflns_threshold_expression >2sigma(I)
_cod_data_source_file om200272m_si_002.cif
_cod_data_source_block 11ac
_cod_depositor_comments
;
The following automatic conversions were performed:

'_symmetry_cell_setting' value 'Orthorhombic' changed to
'orthorhombic' according to
/home/saulius/struct/CIF-dictionaries/cif_core.dic dictionary named
'cif_core.dic' version 2.4.1 from 2010-06-29.

Automatic conversion script
Id: cif_fix_values 1715 2011-07-08 13:25:40Z adriana 
;
_cod_original_sg_symbol_H-M Pbca
_cod_database_code 4064687

loop_
_symmetry_equiv_pos_as_xyz
'x, y, z'
'-x+1/2, -y, z+1/2'
'x+1/2, -y+1/2, -z'
'-x, y+1/2, -z+1/2'
'-x, -y, -z'
'x-1/2, y, -z-1/2'
'-x-1/2, y-1/2, z'
'x, -y-1/2, z-1/2'

loop_
_atom_site_label
_atom_site_type_symbol
_atom_site_fract_x
_atom_site_fract_y
_atom_site_fract_z
_atom_site_U_iso_or_equiv
_atom_site_adp_type
_atom_site_occupancy
_atom_site_symmetry_multiplicity
_atom_site_calc_flag
_atom_site_refinement_flags
Ir1 Ir 0.309654(3) 0.189675(3) 0.878174(3) 0.01468(2) Uani 1 1 d .
Cl1 Cl 0.28530(3) 0.27970(2) 0.80834(2) 0.02505(9) Uani 1 1 d .
O1 O 0.40273(10) 0.28350(11) 0.95859(9) 0.0386(4) Uani 1 1 d .
O2 O 0.33772(13) 0.07975(11) 0.96756(10) 0.0439(5) Uani 1 1 d .
N1 N 0.16453(8) 0.12232(7) 0.83778(6) 0.0132(2) Uani 1 1 d .
N2 N 0.11979(8) 0.10353(7) 0.79085(6) 0.0135(2) Uani 1 1 d .
N3 N 0.16514(8) 0.10245(7) 0.74123(6) 0.0123(2) Uani 1 1 d .
C1 C 0.23744(9) 0.13476(8) 0.82069(7) 0.0131(2) Uani 1 1 d .
C2 C 0.23846(9) 0.11863(8) 0.75646(7) 0.0122(2) Uani 1 1 d .
C3 C 0.30364(9) 0.10584(8) 0.71379(7) 0.0125(2) Uani 1 1 d .
C4 C 0.35372(9) 0.05309(8) 0.72983(8) 0.0151(3) Uani 1 1 d .
C5 C 0.41287(10) 0.03887(9) 0.68869(9) 0.0194(3) Uani 1 1 d .
H5 H 0.4461 0.0045 0.6989 0.023 Uiso 1 1 calc R
C6 C 0.42333(10) 0.07437(9) 0.63326(8) 0.0191(3) Uani 1 1 d .
H6 H 0.4628 0.0637 0.6064 0.023 Uiso 1 1 calc R
C7 C 0.37436(10) 0.12594(9) 0.61815(8) 0.0169(3) Uani 1 1 d .
H7 H 0.3816 0.1500 0.5810 0.020 Uiso 1 1 calc R
C8 C 0.31420(9) 0.14257(8) 0.65770(7) 0.0139(2) Uani 1 1 d .
C9 C 0.12879(9) 0.09620(8) 0.68006(7) 0.0136(2) Uani 1 1 d .
C10 C 0.14022(10) 0.03782(8) 0.64477(8) 0.0159(3) Uani 1 1 d .
C11 C 0.10428(11) 0.03366(10) 0.58616(8) 0.0205(3) Uani 1 1 d .
H11 H 0.1115 -0.0041 0.5609 0.025 Uiso 1 1 calc R
C12 C 0.05814(11) 0.08502(10) 0.56524(8) 0.0213(3) Uani 1 1 d .
H12 H 0.0344 0.0814 0.5263 0.026 Uiso 1 1 calc R
C13 C 0.04716(10) 0.14193(10) 0.60204(8) 0.0189(3) Uani 1 1 d .
H13 H 0.0158 0.1759 0.5874 0.023 Uiso 1 1 calc R
C14 C 0.08227(9) 0.14919(9) 0.66057(7) 0.0149(3) Uani 1 1 d .
C15 C 0.13494(9) 0.11895(8) 0.90154(7) 0.0143(3) Uani 1 1 d .
C16 C 0.10675(10) 0.17735(9) 0.92939(8) 0.0163(3) Uani 1 1 d .
C17 C 0.08115(11) 0.17168(10) 0.99152(9) 0.0219(3) Uani 1 1 d .
H17 H 0.0623 0.2095 1.0120 0.026 Uiso 1 1 calc R
C18 C 0.08327(12) 0.11093(11) 1.02324(9) 0.0256(4) Uani 1 1 d .
H18 H 0.0665 0.1084 1.0648 0.031 Uiso 1 1 calc R
C19 C 0.11027(12) 0.05362(10) 0.99348(9) 0.0230(3) Uani 1 1 d .
H19 H 0.1106 0.0129 1.0152 0.028 Uiso 1 1 calc R
C20 C 0.13699(10) 0.05612(9) 0.93154(8) 0.0177(3) Uani 1 1 d .
C21 C 0.34917(10) 0.01078(9) 0.78979(9) 0.0188(3) Uani 1 1 d .
H21 H 0.3052 0.0256 0.8138 0.023 Uiso 1 1 calc R
C22 C 0.34036(14) -0.06471(11) 0.77631(11) 0.0295(4) Uani 1 1 d .
H22A H 0.3828 -0.0804 0.7526 0.044 Uiso 1 1 calc R
H22B H 0.2954 -0.0721 0.7524 0.044 Uiso 1 1 calc R
H22C H 0.3374 -0.0888 0.8155 0.044 Uiso 1 1 calc R
C23 C 0.41851(12) 0.02238(12) 0.83080(10) 0.0279(4) Uani 1 1 d .
H23A H 0.4129 -0.0012 0.8701 0.042 Uiso 1 1 calc R
H23B H 0.4240 0.0696 0.8390 0.042 Uiso 1 1 calc R
H23C H 0.4621 0.0061 0.8091 0.042 Uiso 1 1 calc R
C24 C 0.26621(10) 0.20188(8) 0.63896(8) 0.0159(3) Uani 1 1 d .
H24 H 0.2251 0.2059 0.6694 0.019 Uiso 1 1 calc R
C25 C 0.31196(12) 0.26675(9) 0.64063(10) 0.0227(3) Uani 1 1 d .
H25A H 0.3360 0.2710 0.6810 0.034 Uiso 1 1 calc R
H25B H 0.2793 0.3045 0.6340 0.034 Uiso 1 1 calc R
H25C H 0.3493 0.2656 0.6080 0.034 Uiso 1 1 calc R
C26 C 0.23247(11) 0.19263(10) 0.57287(8) 0.0206(3) Uani 1 1 d .
H26A H 0.2721 0.1901 0.5422 0.031 Uiso 1 1 calc R
H26B H 0.2005 0.2301 0.5632 0.031 Uiso 1 1 calc R
H26C H 0.2037 0.1519 0.5718 0.031 Uiso 1 1 calc R
C28 C 0.18503(10) -0.02089(9) 0.66988(9) 0.0185(3) Uani 1 1 d .
H28 H 0.2125 -0.0052 0.7072 0.022 Uiso 1 1 calc R
C29 C 0.24261(12) -0.04583(10) 0.62201(10) 0.0242(3) Uani 1 1 d .
H29A H 0.2171 -0.0642 0.5859 0.036 Uiso 1 1 calc R
H29B H 0.2731 -0.0800 0.6411 0.036 Uiso 1 1 calc R
H29C H 0.2738 -0.0090 0.6089 0.036 Uiso 1 1 calc R
C30 C 0.13092(13) -0.07629(10) 0.69155(11) 0.0282(4) Uani 1 1 d .
H30A H 0.0942 -0.0575 0.7197 0.042 Uiso 1 1 calc R
H30B H 0.1585 -0.1108 0.7131 0.042 Uiso 1 1 calc R
H30C H 0.1062 -0.0953 0.6554 0.042 Uiso 1 1 calc R
C31 C 0.06623(10) 0.21100(9) 0.70073(8) 0.0170(3) Uani 1 1 d .
H31 H 0.1032 0.2127 0.7350 0.020 Uiso 1 1 calc R
C32 C 0.07140(13) 0.27682(10) 0.66302(10) 0.0242(4) Uani 1 1 d .
H32A H 0.1184 0.2784 0.6409 0.036 Uiso 1 1 calc R
H32B H 0.0681 0.3143 0.6914 0.036 Uiso 1 1 calc R
H32C H 0.0310 0.2789 0.6331 0.036 Uiso 1 1 calc R
C33 C -0.01230(11) 0.20446(11) 0.73018(9) 0.0240(4) Uani 1 1 d .
H33A H -0.0487 0.1981 0.6973 0.036 Uiso 1 1 calc R
H33B H -0.0239 0.2446 0.7533 0.036 Uiso 1 1 calc R
H33C H -0.0133 0.1666 0.7583 0.036 Uiso 1 1 calc R
C34 C 0.10088(10) 0.24426(9) 0.89536(8) 0.0173(3) Uani 1 1 d .
H34 H 0.1231 0.2393 0.8533 0.021 Uiso 1 1 calc R
C35 C 0.14276(12) 0.30021(10) 0.93020(9) 0.0220(3) Uani 1 1 d .
H35A H 0.1205 0.3070 0.9710 0.033 Uiso 1 1 calc R
H35B H 0.1397 0.3411 0.9062 0.033 Uiso 1 1 calc R
H35C H 0.1944 0.2877 0.9353 0.033 Uiso 1 1 calc R
C36 C 0.01828(12) 0.26402(11) 0.88740(10) 0.0257(4) Uani 1 1 d .
H36A H -0.0080 0.2286 0.8660 0.038 Uiso 1 1 calc R
H36B H 0.0150 0.3046 0.8630 0.038 Uiso 1 1 calc R
H36C H -0.0038 0.2712 0.9282 0.038 Uiso 1 1 calc R
C37 C 0.16357(11) -0.00754(9) 0.89891(9) 0.0205(3) Uani 1 1 d .
H37 H 0.1941 0.0058 0.8625 0.025 Uiso 1 1 calc R
C38 C 0.09669(14) -0.04786(12) 0.87406(13) 0.0339(5) Uani 1 1 d .
H38A H 0.0665 -0.0626 0.9089 0.051 Uiso 1 1 calc R
H38B H 0.1145 -0.0862 0.8510 0.051 Uiso 1 1 calc R
H38C H 0.0671 -0.0200 0.8467 0.051 Uiso 1 1 calc R
C39 C 0.21194(16) -0.05260(13) 0.94132(14) 0.0381(6) Uani 1 1 d .
H39A H 0.2534 -0.0271 0.9575 0.057 Uiso 1 1 calc R
H39B H 0.2304 -0.0899 0.9172 0.057 Uiso 1 1 calc R
H39C H 0.1822 -0.0690 0.9759 0.057 Uiso 1 1 calc R
C40 C 0.36815(11) 0.24802(12) 0.92769(10) 0.0249(4) Uani 1 1 d .
C41 C 0.32662(12) 0.12098(13) 0.93327(10) 0.0283(4) Uani 1 1 d .

loop_
_atom_site_aniso_label
_atom_site_aniso_U_11
_atom_site_aniso_U_22
_atom_site_aniso_U_33
_atom_site_aniso_U_23
_atom_site_aniso_U_13
_atom_site_aniso_U_12
Ir1 0.01111(2) 0.02147(3) 0.01145(2) -0.00228(2) -0.00039(2) -0.00085(2)
Cl1 0.0300(2) 0.02053(18) 0.0247(2) 0.00050(16) -0.00102(18) -0.00215(17)
O1 0.0272(8) 0.0524(11) 0.0361(9) -0.0206(8) -0.0051(7) -0.0071(8)
O2 0.0486(11) 0.0465(11) 0.0368(10) 0.0107(8) 0.0011(9) 0.0013(9)
N1 0.0131(5) 0.0154(5) 0.0110(5) 0.0005(4) 0.0006(4) 0.0007(5)
N2 0.0128(5) 0.0163(6) 0.0115(5) 0.0002(4) 0.0005(4) -0.0006(5)
N3 0.0123(5) 0.0136(5) 0.0110(5) -0.0001(4) 0.0004(4) 0.0003(4)
C1 0.0126(6) 0.0152(6) 0.0115(6) 0.0012(5) 0.0004(5) 0.0006(5)
C2 0.0120(6) 0.0130(6) 0.0118(6) 0.0001(5) -0.0003(5) 0.0001(5)
C3 0.0116(6) 0.0142(6) 0.0116(5) -0.0003(4) 0.0013(5) -0.0003(5)
C4 0.0133(6) 0.0159(6) 0.0162(6) 0.0003(5) 0.0003(5) 0.0019(5)
C5 0.0151(7) 0.0210(7) 0.0220(7) -0.0009(6) 0.0028(6) 0.0036(6)
C6 0.0160(7) 0.0225(7) 0.0187(7) -0.0026(6) 0.0048(6) 0.0018(6)
C7 0.0164(6) 0.0194(7) 0.0149(6) -0.0007(5) 0.0035(6) -0.0005(5)
C8 0.0141(6) 0.0145(6) 0.0129(6) -0.0005(5) 0.0010(5) -0.0013(5)
C9 0.0134(6) 0.0159(6) 0.0115(6) -0.0004(5) -0.0006(5) -0.0010(5)
C10 0.0172(7) 0.0155(6) 0.0151(6) -0.0021(5) 0.0003(5) -0.0014(5)
C11 0.0228(8) 0.0231(8) 0.0155(7) -0.0052(6) -0.0010(6) -0.0030(6)
C12 0.0224(8) 0.0278(9) 0.0137(6) -0.0027(6) -0.0036(6) -0.0035(7)
C13 0.0179(7) 0.0242(8) 0.0146(6) 0.0008(6) -0.0032(6) 0.0005(6)
C14 0.0143(6) 0.0181(7) 0.0122(6) -0.0001(5) -0.0009(5) 0.0001(5)
C15 0.0133(6) 0.0190(7) 0.0107(6) 0.0014(5) 0.0018(5) 0.0004(5)
C16 0.0154(6) 0.0204(7) 0.0131(6) -0.0006(5) 0.0022(5) -0.0014(5)
C17 0.0248(9) 0.0257(8) 0.0152(7) -0.0016(6) 0.0075(6) -0.0007(7)
C18 0.0299(10) 0.0315(10) 0.0154(7) 0.0023(7) 0.0081(7) -0.0024(8)
C19 0.0252(9) 0.0269(9) 0.0170(7) 0.0072(6) 0.0036(6) -0.0023(7)
C20 0.0165(7) 0.0208(7) 0.0159(6) 0.0040(5) 0.0015(5) 0.0012(6)
C21 0.0162(7) 0.0199(7) 0.0202(7) 0.0033(6) 0.0004(6) 0.0032(6)
C22 0.0373(11) 0.0203(8) 0.0309(10) 0.0056(7) -0.0037(9) 0.0020(8)
C23 0.0236(9) 0.0363(11) 0.0240(9) 0.0049(8) -0.0053(7) 0.0001(8)
C24 0.0166(7) 0.0165(6) 0.0146(6) 0.0011(5) 0.0014(5) 0.0007(5)
C25 0.0255(8) 0.0154(7) 0.0274(8) 0.0012(6) 0.0008(7) -0.0014(6)
C26 0.0195(7) 0.0269(8) 0.0153(6) 0.0039(6) -0.0007(6) 0.0007(7)
C28 0.0210(8) 0.0150(6) 0.0194(7) -0.0037(5) 0.0003(6) 0.0002(6)
C29 0.0226(8) 0.0239(8) 0.0261(9) -0.0050(7) 0.0038(7) 0.0019(7)
C30 0.0292(10) 0.0183(8) 0.0370(11) 0.0021(7) 0.0082(9) 0.0003(7)
C31 0.0185(7) 0.0174(7) 0.0153(6) -0.0004(5) -0.0023(6) 0.0030(6)
C32 0.0305(9) 0.0193(7) 0.0228(8) 0.0016(6) -0.0019(7) 0.0042(7)
C33 0.0211(8) 0.0297(9) 0.0210(8) -0.0017(7) 0.0025(7) 0.0057(7)
C34 0.0191(7) 0.0183(7) 0.0146(6) -0.0007(5) 0.0018(6) 0.0007(6)
C35 0.0242(8) 0.0227(8) 0.0193(7) -0.0020(6) -0.0004(6) -0.0036(7)
C36 0.0205(8) 0.0286(9) 0.0278(9) -0.0005(7) -0.0040(7) 0.0019(7)
C37 0.0209(8) 0.0187(7) 0.0220(8) 0.0045(6) 0.0034(6) 0.0032(6)
C38 0.0266(10) 0.0288(10) 0.0462(14) -0.0086(10) -0.0044(10) 0.0019(8)
C39 0.0413(13) 0.0284(10) 0.0446(14) 0.0066(10) -0.0118(11) 0.0135(10)
C40 0.0169(8) 0.0358(10) 0.0218(8) -0.0075(7) -0.0005(6) -0.0014(7)
C41 0.0236(9) 0.0407(12) 0.0205(8) -0.0010(8) -0.0037(7) 0.0001(8)

loop_
_atom_type_symbol
_atom_type_description
_atom_type_scat_dispersion_real
_atom_type_scat_dispersion_imag
_atom_type_scat_source
C C 0.0033 0.0016 'International Tables Vol C Tables 4.2.6.8 and 6.1.1.4'
H H 0.0000 0.0000 'International Tables Vol C Tables 4.2.6.8 and 6.1.1.4'
N N 0.0061 0.0033 'International Tables Vol C Tables 4.2.6.8 and 6.1.1.4'
O O 0.0106 0.0060 'International Tables Vol C Tables 4.2.6.8 and 6.1.1.4'
Cl Cl 0.1484 0.1585 'International Tables Vol C Tables 4.2.6.8 and 6.1.1.4'
Ir Ir -1.4442 7.9887 'International Tables Vol C Tables 4.2.6.8 and 6.1.1.4'

loop_
_geom_angle_atom_site_label_1
_geom_angle_atom_site_label_2
_geom_angle_atom_site_label_3
_geom_angle
C41 Ir1 C40 90.81(10)
C41 Ir1 C1 94.77(8)
C40 Ir1 C1 173.37(8)
C41 Ir1 Cl1 178.61(7)
C40 Ir1 Cl1 89.01(7)
C1 Ir1 Cl1 85.32(5)
N2 N1 C1 115.02(13)
N2 N1 C15 117.67(13)
C1 N1 C15 126.76(14)
N3 N2 N1 103.33(13)
N2 N3 C2 112.83(13)
N2 N3 C9 115.79(13)
C2 N3 C9 130.42(13)
N1 C1 C2 103.15(13)
N1 C1 Ir1 121.79(11)
C2 C1 Ir1 132.95(12)
N3 C2 C1 105.52(13)
N3 C2 C3 123.68(13)
C1 C2 C3 129.61(14)
C8 C3 C4 120.11(14)
C8 C3 C2 121.73(14)
C4 C3 C2 118.10(14)
C5 C4 C3 118.42(15)
C5 C4 C21 116.57(15)
C3 C4 C21 125.00(15)
C6 C5 C4 121.85(17)
C5 C6 C7 119.31(16)
C6 C7 C8 121.33(16)
C7 C8 C3 118.97(15)
C7 C8 C24 117.49(15)
C3 C8 C24 123.47(14)
C10 C9 C14 123.65(15)
C10 C9 N3 118.87(14)
C14 C9 N3 117.46(14)
C9 C10 C11 117.19(16)
C9 C10 C28 122.13(15)
C11 C10 C28 120.56(15)
C12 C11 C10 120.82(17)
C11 C12 C13 120.42(16)
C12 C13 C14 121.27(17)
C13 C14 C9 116.64(15)
C13 C14 C31 119.67(15)
C9 C14 C31 123.63(14)
C16 C15 C20 124.04(15)
C16 C15 N1 119.03(14)
C20 C15 N1 116.93(15)
C15 C16 C17 116.61(16)
C15 C16 C34 123.67(15)
C17 C16 C34 119.69(16)
C18 C17 C16 121.25(18)
C17 C18 C19 120.45(17)
C18 C19 C20 121.00(18)
C19 C20 C15 116.62(17)
C19 C20 C37 120.27(16)
C15 C20 C37 123.07(15)
C4 C21 C23 110.26(16)
C4 C21 C22 112.97(16)
C23 C21 C22 109.62(17)
C8 C24 C25 110.57(15)
C8 C24 C26 111.60(14)
C25 C24 C26 109.39(15)
C10 C28 C29 111.94(16)
C10 C28 C30 109.11(16)
C29 C28 C30 112.83(16)
C14 C31 C32 112.78(15)
C14 C31 C33 109.22(15)
C32 C31 C33 109.70(16)
C16 C34 C35 112.08(15)
C16 C34 C36 110.07(15)
C35 C34 C36 109.59(16)
C20 C37 C38 110.48(16)
C20 C37 C39 113.38(18)
C38 C37 C39 109.46(19)
O1 C40 Ir1 178.8(2)
O2 C41 Ir1 178.8(2)

loop_
_geom_bond_atom_site_label_1
_geom_bond_atom_site_label_2
_geom_bond_distance
Ir1 C41 1.822(2)
Ir1 C40 1.880(2)
Ir1 C1 2.0814(16)
Ir1 Cl1 2.3623(5)
O1 C40 1.143(3)
O2 C41 1.113(3)
N1 N2 1.3278(19)
N1 C1 1.372(2)
N1 C15 1.450(2)
N2 N3 1.3255(19)
N3 C2 1.385(2)
N3 C9 1.453(2)
C1 C2 1.397(2)
C2 C3 1.494(2)
C3 C8 1.407(2)
C3 C4 1.419(2)
C4 C5 1.397(2)
C4 C21 1.525(2)
C5 C6 1.382(3)
C6 C7 1.385(3)
C7 C8 1.400(2)
C8 C24 1.510(2)
C9 C10 1.396(2)
C9 C14 1.403(2)
C10 C11 1.399(2)
C10 C28 1.512(3)
C11 C12 1.385(3)
C12 C13 1.388(3)
C13 C14 1.396(2)
C14 C31 1.522(2)
C15 C16 1.396(2)
C15 C20 1.402(2)
C16 C17 1.397(2)
C16 C34 1.517(2)
C17 C18 1.383(3)
C18 C19 1.389(3)
C19 C20 1.396(3)
C20 C37 1.518(3)
C21 C23 1.528(3)
C21 C22 1.537(3)
C24 C25 1.527(3)
C24 C26 1.534(2)
C28 C29 1.525(3)
C28 C30 1.535(3)
C31 C32 1.536(3)
C31 C33 1.538(3)
C34 C35 1.530(3)
C34 C36 1.534(3)
C37 C38 1.530(3)
C37 C39 1.534(3)
